data_4022386
loop_
_publ_author_name
'Henry J. Shine'
'Bingjun Zhao'
'Ding-Quan Qian'
'John N. Marx'
'Ilse Y. Guzm\'an-Jim\'enez'
'John H. Thurston'
'T. Ould-Ely'
'Kenton H. Whitmire'

_publ_contact_author
;
Henry J. Shine
Department of Chemistry and Biochemistry
Texas Tech University
Lubbock, Texas 79409
;
_publ_contact_author_email henry.shine@ttu.edu
_publ_contact_author_fax '806 742 1289'
_publ_contact_author_phone '806 742 3067'
_publ_section_title
;
 Adducts of Phenoxathiin and Thianthrene Cation Radicals
 with Alkenes and Cycloalkenes
;
_journal_name_full 'Journal of Organic Chemistry'
_journal_page_first 8910
_journal_page_last 8917
_journal_paper_doi 10.1021/jo030173h
_journal_volume 68
_journal_year 2003
_chemical_formula_sum 'C22 H28 Cl2 O8 S2'
_chemical_formula_weight 555.46
_chemical_name_systematic
;
  ?
;
_space_group_IT_number 2
_symmetry_cell_setting triclinic
_symmetry_space_group_name_Hall '-P 1'
_symmetry_space_group_name_H-M 'P -1'
_atom_sites_solution_hydrogens geom
_atom_sites_solution_primary direct
_atom_sites_solution_secondary difmap
_audit_creation_method SHELXL-97
_cell_angle_alpha 88.599(6)
_cell_angle_beta 85.784(6)
_cell_angle_gamma 89.797(7)
_cell_formula_units_Z 2
_cell_length_a 8.744(3)
_cell_length_b 9.346(3)
_cell_length_c 15.340(6)
_cell_measurement_reflns_used 2369
_cell_measurement_temperature 298(2)
_cell_measurement_theta_max 46.165
_cell_measurement_theta_min 4.671
_cell_volume 1249.9(8)
_computing_cell_refinement SHELXTL6.10(BURKERAXS,2001)
_computing_data_collection SHELXTL6.10(BURKERAXS,2001)
_computing_data_reduction SHELXTL6.10(BURKERAXS,1997)
_computing_molecular_graphics SHELXTL6.10(BURKERAXS,2001)
_computing_publication_material SHELXTL6.10(BURKERAXS,2001)
_computing_structure_refinement 'SHELXL-97 (Sheldrick, 1997)'
_computing_structure_solution 'SHELXS-97 (Sheldrick, 1990)'
_diffrn_ambient_temperature 298(2)
_diffrn_measured_fraction_theta_full 0.974
_diffrn_measured_fraction_theta_max 0.974
_diffrn_measurement_device_type 'BURKER AXS'
_diffrn_radiation_monochromator graphite
_diffrn_radiation_source 'fine-focus sealed tube'
_diffrn_radiation_type MoK\a
_diffrn_radiation_wavelength 0.71073
_diffrn_reflns_av_R_equivalents 0.0668
_diffrn_reflns_av_sigmaI/netI 0.0738
_diffrn_reflns_limit_h_max 9
_diffrn_reflns_limit_h_min -9
_diffrn_reflns_limit_k_max 9
_diffrn_reflns_limit_k_min -10
_diffrn_reflns_limit_l_max 16
_diffrn_reflns_limit_l_min -17
_diffrn_reflns_number 5486
_diffrn_reflns_theta_full 23.34
_diffrn_reflns_theta_max 23.34
_diffrn_reflns_theta_min 1.33
_exptl_absorpt_coefficient_mu 0.472
_exptl_absorpt_correction_T_max 1.000000
_exptl_absorpt_correction_T_min 0.814914
_exptl_crystal_colour colorless
_exptl_crystal_density_diffrn 1.476
_exptl_crystal_density_method 'not measured'
_exptl_crystal_F_000 580
_exptl_crystal_size_max 0.3
_exptl_crystal_size_mid 0.15
_exptl_crystal_size_min 0.10
_refine_diff_density_max 1.560
_refine_diff_density_min -0.719
_refine_diff_density_rms 0.156
_refine_ls_extinction_method none
_refine_ls_goodness_of_fit_ref 1.073
_refine_ls_hydrogen_treatment 'riding model'
_refine_ls_matrix_type full
_refine_ls_number_parameters 292
_refine_ls_number_reflns 3527
_refine_ls_number_restraints 0
_refine_ls_restrained_S_all 1.073
_refine_ls_R_factor_all 0.1444
_refine_ls_R_factor_gt 0.1224
_refine_ls_shift/su_max 0.838
_refine_ls_shift/su_mean 0.017
_refine_ls_structure_factor_coef Fsqd
_refine_ls_weighting_details 'calc w=1/[\s^2^(Fo^2^)+(0.1530P)^2^+19.5064P] where P=(Fo^2^+2Fc^2^)/3'
_refine_ls_weighting_scheme calc
_refine_ls_wR_factor_gt 0.3502
_refine_ls_wR_factor_ref 0.3643
_reflns_number_gt 2629
_reflns_number_total 3527
_reflns_threshold_expression >2sigma(I)
_cod_data_source_file jo030173h_08.cif
_cod_data_source_block "'threo-5,6-(5,10-thianthreniumdiyl)decane(ClO4)2_zth7'"
_cod_depositor_comments
;
The following automatic conversions were performed:
'_symmetry_cell_setting' value 'Triclinic' changed to 'triclinic'
according to '/home/saulius/struct/CIF-dictionaries/cif_core.dic'
dictionary named 'cif_core.dic' version 2.4.1 from 2010-06-29.

Automatic conversion script
Id: cif_fix_enum 1527 2010-12-29 10:47:43Z saulius 
;
_cod_database_code 4022386

loop_
_symmetry_equiv_pos_as_xyz
'x, y, z'
'-x, -y, -z'

loop_
_atom_site_label
_atom_site_type_symbol
_atom_site_fract_x
_atom_site_fract_y
_atom_site_fract_z
_atom_site_U_iso_or_equiv
_atom_site_adp_type
_atom_site_occupancy
_atom_site_symmetry_multiplicity
_atom_site_calc_flag
_atom_site_refinement_flags
S1 S -1.2401(3) -0.6249(3) 0.84451(17) 0.0376(8) Uani 1 1 d .
S2 S -1.0925(3) -0.6519(3) 0.65516(17) 0.0360(8) Uani 1 1 d .
C1 C -1.3174(13) -0.5198(12) 0.7606(8) 0.039(3) Uani 1 1 d .
C2 C -1.4389(13) -0.4289(13) 0.7781(8) 0.046(3) Uani 1 1 d .
H2A H -1.4825 -0.4182 0.8347 0.055 Uiso 1 1 calc R
C3 C -1.4944(15) -0.3533(15) 0.7073(9) 0.056(3) Uani 1 1 d .
H3A H -1.5784 -0.2930 0.7170 0.067 Uiso 1 1 calc R
C4 C -1.4295(16) -0.3652(15) 0.6252(10) 0.058(4) Uani 1 1 d .
H4A H -1.4706 -0.3136 0.5799 0.070 Uiso 1 1 calc R
C5 C -1.3022(13) -0.4529(13) 0.6064(8) 0.044(3) Uani 1 1 d .
H5A H -1.2556 -0.4577 0.5501 0.053 Uiso 1 1 calc R
C6 C -1.2482(13) -0.5325(12) 0.6750(8) 0.040(3) Uani 1 1 d .
C7 C -1.1661(12) -0.8077(12) 0.7112(7) 0.036(3) Uani 1 1 d .
C8 C -1.1519(14) -0.9364(13) 0.6722(8) 0.045(3) Uani 1 1 d .
H8A H -1.1059 -0.9448 0.6160 0.054 Uiso 1 1 calc R
C9 C -1.2089(17) -1.0551(15) 0.7200(10) 0.063(4) Uani 1 1 d .
H9A H -1.2027 -1.1445 0.6947 0.075 Uiso 1 1 calc R
C10 C -1.2747(16) -1.0437(14) 0.8044(9) 0.054(3) Uani 1 1 d .
H10A H -1.3144 -1.1247 0.8342 0.065 Uiso 1 1 calc R
C11 C -1.2820(15) -0.9150(14) 0.8442(8) 0.048(3) Uani 1 1 d .
H11A H -1.3206 -0.9091 0.9021 0.058 Uiso 1 1 calc R
C12 C -1.2328(12) -0.7958(12) 0.7989(7) 0.038(3) Uani 1 1 d .
C15 C -0.8638(17) -0.3729(18) 0.8697(12) 0.074(4) Uani 1 1 d .
H15A H -0.8100 -0.3689 0.8121 0.088 Uiso 1 1 calc R
H15B H -0.8137 -0.4453 0.9040 0.088 Uiso 1 1 calc R
C16 C -1.0229(14) -0.4202(15) 0.8601(10) 0.058(4) Uani 1 1 d .
H16A H -1.0692 -0.3553 0.8193 0.069 Uiso 1 1 calc R
H16B H -1.0810 -0.4129 0.9161 0.069 Uiso 1 1 calc R
C17 C -1.0373(14) -0.5711(13) 0.8285(7) 0.042(3) Uani 1 1 d .
H17A H -0.9813 -0.6326 0.8680 0.050 Uiso 1 1 calc R
C18 C -0.9611(13) -0.5934(13) 0.7349(7) 0.041(3) Uani 1 1 d .
H18A H -0.9194 -0.5007 0.7137 0.049 Uiso 1 1 calc R
C19 C -0.8256(14) -0.7002(18) 0.7337(9) 0.064(4) Uani 1 1 d .
H19A H -0.7559 -0.6714 0.7764 0.076 Uiso 1 1 calc R
H19B H -0.8649 -0.7942 0.7515 0.076 Uiso 1 1 calc R
C20 C -0.738(2) -0.7108(19) 0.6468(11) 0.037 Uiso 0.62(2) 1 d P
H20A H -0.8050 -0.7493 0.6056 0.044 Uiso 0.62(2) 1 calc PR
H20B H -0.7082 -0.6152 0.6261 0.044 Uiso 0.62(2) 1 calc PR
C22 C -0.589(4) -0.926(3) 0.609(2) 0.095 Uiso 0.62(2) 1 d P
H22A H -0.4879 -0.9652 0.6148 0.143 Uiso 0.62(2) 1 calc PR
H22B H -0.6065 -0.9142 0.5488 0.143 Uiso 0.62(2) 1 calc PR
H22C H -0.6637 -0.9902 0.6374 0.143 Uiso 0.62(2) 1 calc PR
C14 C -0.845(3) -0.232(3) 0.911(2) 0.143(12) Uani 1 1 d .
H14A H -0.9151 -0.2315 0.9632 0.172 Uiso 1 1 calc R
H14B H -0.7423 -0.2305 0.9309 0.172 Uiso 1 1 calc R
C13 C -0.862(6) -0.125(4) 0.874(3) 0.24(3) Uani 1 1 d .
H13A H -0.8402 -0.0471 0.9112 0.366 Uiso 1 1 calc R
H13B H -0.9664 -0.1176 0.8588 0.366 Uiso 1 1 calc R
H13C H -0.7943 -0.1206 0.8222 0.366 Uiso 1 1 calc R
Cl2 Cl -0.1145(4) 0.2624(4) 0.43052(19) 0.0513(9) Uani 1 1 d .
Cl1 Cl -0.3557(4) -0.2704(4) 1.0331(2) 0.0546(10) Uani 1 1 d .
O1 O -0.4338(11) -0.3063(13) 1.1157(6) 0.072(3) Uani 1 1 d .
O21 O -0.1340(16) 0.2347(16) 0.3422(7) 0.101(4) Uani 1 1 d .
O22 O -0.0654(17) 0.4065(12) 0.4376(7) 0.096(4) Uani 1 1 d .
O23 O -0.0006(19) 0.1759(17) 0.4618(8) 0.120(6) Uani 1 1 d .
O24 O -0.2499(13) 0.2465(15) 0.4879(8) 0.097(4) Uani 1 1 d .
O2 O -0.1974(11) -0.2471(15) 1.0441(8) 0.091(4) Uani 1 1 d .
O3 O -0.366(2) -0.384(2) 0.9749(13) 0.174(9) Uani 1 1 d .
O4 O -0.422(2) -0.151(2) 1.0001(12) 0.180(10) Uani 1 1 d .
C21 C -0.599(3) -0.801(3) 0.6474(19) 0.142(9) Uiso 1 1 d .
H21A H -0.5795 -0.8177 0.7082 0.170 Uiso 1 1 calc R
H21B H -0.5147 -0.7431 0.6216 0.170 Uiso 1 1 calc R

loop_
_atom_site_aniso_label
_atom_site_aniso_U_11
_atom_site_aniso_U_22
_atom_site_aniso_U_33
_atom_site_aniso_U_23
_atom_site_aniso_U_13
_atom_site_aniso_U_12
S1 0.0315(15) 0.0496(18) 0.0312(15) -0.0062(12) 0.0035(11) -0.0020(12)
S2 0.0289(15) 0.0472(17) 0.0317(15) -0.0032(12) -0.0009(11) -0.0018(12)
C1 0.035(6) 0.035(6) 0.046(7) -0.006(5) -0.002(5) -0.014(5)
C2 0.038(7) 0.046(7) 0.053(8) -0.013(6) 0.003(6) 0.004(6)
C3 0.043(7) 0.059(8) 0.065(9) 0.005(7) -0.003(7) 0.009(6)
C4 0.052(8) 0.058(8) 0.065(9) 0.011(7) -0.013(7) 0.005(7)
C5 0.031(6) 0.060(8) 0.042(7) 0.002(6) -0.007(5) -0.004(6)
C6 0.034(6) 0.041(7) 0.044(7) -0.002(5) 0.007(5) -0.007(5)
C7 0.033(6) 0.043(7) 0.031(6) 0.000(5) 0.004(5) -0.008(5)
C8 0.048(7) 0.048(7) 0.038(6) -0.006(6) -0.001(5) 0.010(6)
C9 0.064(9) 0.046(8) 0.076(10) -0.013(7) 0.011(8) -0.014(7)
C10 0.060(8) 0.042(7) 0.058(8) -0.001(6) 0.012(7) -0.013(6)
C11 0.051(8) 0.057(8) 0.035(6) -0.003(6) 0.009(6) 0.006(6)
C12 0.026(6) 0.045(7) 0.043(6) -0.003(5) -0.006(5) -0.011(5)
C15 0.054(9) 0.078(11) 0.090(12) -0.027(9) -0.005(8) -0.017(8)
C16 0.036(7) 0.068(9) 0.069(9) -0.029(7) 0.007(6) -0.014(6)
C17 0.043(7) 0.054(7) 0.028(6) -0.001(5) 0.006(5) -0.003(6)
C18 0.035(6) 0.053(7) 0.036(6) -0.011(5) -0.011(5) -0.009(5)
C19 0.025(6) 0.108(12) 0.061(9) -0.034(8) -0.016(6) 0.013(7)
C14 0.090(16) 0.12(2) 0.22(3) -0.08(2) 0.028(18) -0.065(15)
C13 0.39(7) 0.13(3) 0.22(4) 0.04(3) -0.15(4) -0.09(4)
Cl2 0.0516(19) 0.063(2) 0.0386(17) -0.0036(14) -0.0012(14) 0.0007(15)
Cl1 0.0434(18) 0.080(2) 0.0394(17) -0.0012(15) 0.0012(13) 0.0031(16)
O1 0.045(5) 0.122(9) 0.049(6) 0.008(6) 0.005(4) -0.014(6)
O21 0.110(10) 0.148(12) 0.048(6) -0.030(7) -0.014(6) -0.004(9)
O22 0.142(12) 0.077(8) 0.066(7) 0.002(6) 0.004(7) -0.043(8)
O23 0.144(13) 0.154(13) 0.060(7) -0.016(8) -0.005(8) 0.076(11)
O24 0.068(7) 0.142(12) 0.078(8) -0.014(7) 0.013(6) -0.028(7)
O2 0.035(6) 0.146(11) 0.091(8) -0.016(8) 0.002(5) -0.021(6)
O3 0.116(13) 0.23(2) 0.179(17) -0.148(16) 0.024(12) -0.047(13)
O4 0.158(15) 0.220(19) 0.142(14) 0.122(14) 0.078(12) 0.107(15)

loop_
_atom_type_symbol
_atom_type_description
_atom_type_scat_dispersion_real
_atom_type_scat_dispersion_imag
_atom_type_scat_source
C C 0.0033 0.0016 'International Tables Vol C Tables 4.2.6.8 and 6.1.1.4'
H H 0.0000 0.0000 'International Tables Vol C Tables 4.2.6.8 and 6.1.1.4'
O O 0.0106 0.0060 'International Tables Vol C Tables 4.2.6.8 and 6.1.1.4'
S S 0.1246 0.1234 'International Tables Vol C Tables 4.2.6.8 and 6.1.1.4'
Cl Cl 0.1484 0.1585 'International Tables Vol C Tables 4.2.6.8 and 6.1.1.4'

loop_
_geom_angle_atom_site_label_1
_geom_angle_atom_site_label_2
_geom_angle_atom_site_label_3
_geom_angle
C12 S1 C1 102.0(5)
C12 S1 C17 101.1(5)
C1 S1 C17 99.9(5)
C6 S2 C7 100.5(5)
C6 S2 C18 101.3(5)
C7 S2 C18 99.0(6)
C2 C1 C6 121.3(11)
C2 C1 S1 121.4(9)
C6 C1 S1 117.3(9)
C1 C2 C3 117.2(12)
C4 C3 C2 121.9(12)
C3 C4 C5 121.9(12)
C6 C5 C4 117.3(11)
C5 C6 C1 120.3(11)
C5 C6 S2 119.8(9)
C1 C6 S2 119.9(9)
C8 C7 C12 121.3(10)
C8 C7 S2 119.7(8)
C12 C7 S2 118.9(8)
C7 C8 C9 117.1(11)
C10 C9 C8 121.7(12)
C11 C10 C9 120.7(12)
C12 C11 C10 119.6(11)
C11 C12 C7 119.5(11)
C11 C12 S1 122.8(9)
C7 C12 S1 117.7(8)
C16 C15 C14 116.6(15)
C15 C16 C17 114.8(12)
C16 C17 C18 113.6(10)
C16 C17 S1 108.5(8)
C18 C17 S1 115.0(8)
C19 C18 C17 112.7(10)
C19 C18 S2 107.8(8)
C17 C18 S2 114.7(8)
C20 C19 C18 114.1(13)
C21 C20 C19 114.4(17)
C13 C14 C15 122(4)
O23 Cl2 O21 110.8(8)
O23 Cl2 O22 106.7(10)
O21 Cl2 O22 109.2(8)
O23 Cl2 O24 108.5(9)
O21 Cl2 O24 114.9(8)
O22 Cl2 O24 106.4(8)
O4 Cl1 O3 109.7(15)
O4 Cl1 O2 111.0(12)
O3 Cl1 O2 107.8(9)
O4 Cl1 O1 108.5(8)
O3 Cl1 O1 110.4(11)
O2 Cl1 O1 109.6(7)
C20 C21 C22 123(3)

loop_
_geom_bond_atom_site_label_1
_geom_bond_atom_site_label_2
_geom_bond_distance
S1 C12 1.758(12)
S1 C1 1.772(12)
S1 C17 1.842(12)
S2 C6 1.771(12)
S2 C7 1.771(11)
S2 C18 1.832(11)
C1 C2 1.373(16)
C1 C6 1.412(16)
C2 C3 1.397(18)
C3 C4 1.350(19)
C4 C5 1.397(18)
C5 C6 1.384(17)
C7 C8 1.358(16)
C7 C12 1.434(15)
C8 C9 1.388(18)
C9 C10 1.383(19)
C10 C11 1.361(18)
C11 C12 1.353(17)
C15 C16 1.480(19)
C15 C14 1.49(3)
C16 C17 1.510(18)
C17 C18 1.557(15)
C18 C19 1.546(17)
C19 C20 1.49(2)
C20 C21 1.48(3)
C22 C21 1.32(4)
C14 C13 1.15(4)
Cl2 O23 1.387(13)
Cl2 O21 1.408(11)
Cl2 O22 1.424(12)
Cl2 O24 1.428(11)
Cl1 O4 1.356(14)
Cl1 O3 1.410(14)
Cl1 O2 1.425(11)
Cl1 O1 1.428(9)
